data_4068392
loop_
_publ_author_name
'Kilgore, Uriah J.'
'Sengelaub, Caitlin A.'
'Fan, Hongjun'
'Tomaszewski, John'
'Karty, Jonathan A.'
'Baik, Mu-Hyun'
'Mindiola, Daniel J.'

_publ_section_title
;
 A Transient Vanadium(III) Neopentylidene Complex. Redox Chemistry and
 Reactivity of the V&#xE5FB;CHtBu Functionality
;
_journal_issue 3
_journal_name_full Organometallics
_journal_page_first 843
_journal_paper_doi 10.1021/om800800g
_journal_volume 28
_journal_year 2009
_chemical_formula_moiety 'C72 H118 N6 P4 V2, C6 H14'
_chemical_formula_sum 'C78 H132 N6 P4 V2'
_chemical_formula_weight 1379.66
_chemical_name_systematic
; 
 ? 
;
_space_group_IT_number 15
_symmetry_cell_setting monoclinic
_symmetry_space_group_name_Hall '-C 2yc'
_symmetry_space_group_name_H-M 'C 1 2/c 1'
_atom_sites_solution_hydrogens geom
_atom_sites_solution_primary direct
_atom_sites_solution_secondary difmap
_audit_creation_method SHELXL-97
_cell_angle_alpha 90.00
_cell_angle_beta 121.9970(10)
_cell_angle_gamma 90.00
_cell_formula_units_Z 4
_cell_length_a 28.613(2)
_cell_length_b 14.9540(11)
_cell_length_c 21.963(3)
_cell_measurement_reflns_used 9045
_cell_measurement_temperature 150(2)
_cell_measurement_theta_max 26.3
_cell_measurement_theta_min 2.8
_cell_volume 7969.8(14)
_computing_cell_refinement 'APEX II v.2.2 (Bruker, 2007)'
_computing_data_collection 'APEX II v.2.2 (Bruker, 2007)'
_computing_data_reduction 'APEX II v.2.2 (Bruker, 2007)'
_computing_molecular_graphics 'SHELXTL (Bruker, 2003)'
_computing_publication_material 'SHELXTL (Bruker, 2003)'
_computing_structure_refinement 'SHELXL-97 (Sheldrick, 1997)'
_computing_structure_solution 'SIR-2004 (Burla et al., 2005)'
_diffrn_ambient_temperature 150(2)
_diffrn_detector 'CCD area detector'
_diffrn_detector_area_resol_mean 83.33
_diffrn_detector_type 'Bruker SMART APEXII'
_diffrn_measured_fraction_theta_full 0.998
_diffrn_measured_fraction_theta_max 0.998
_diffrn_measurement_details '0.30 degree frames measured for 30 seconds each'
_diffrn_measurement_device 'APEX II Kappa Duo'
_diffrn_measurement_device_type Kappa
_diffrn_measurement_method 'omega and phi scans'
_diffrn_radiation_monochromator graphite
_diffrn_radiation_source 'fine-focus sealed tube'
_diffrn_radiation_type MoK\a
_diffrn_radiation_wavelength 0.71073
_diffrn_reflns_av_R_equivalents 0.0413
_diffrn_reflns_av_sigmaI/netI 0.0300
_diffrn_reflns_limit_h_max 35
_diffrn_reflns_limit_h_min -35
_diffrn_reflns_limit_k_max 18
_diffrn_reflns_limit_k_min -18
_diffrn_reflns_limit_l_max 27
_diffrn_reflns_limit_l_min -25
_diffrn_reflns_number 48069
_diffrn_reflns_theta_full 26.42
_diffrn_reflns_theta_max 26.42
_diffrn_reflns_theta_min 1.60
_exptl_absorpt_coefficient_mu 0.358
_exptl_absorpt_correction_T_max 0.9583
_exptl_absorpt_correction_T_min 0.9254
_exptl_absorpt_correction_type multi-scan
_exptl_absorpt_process_details 'SADABS, R. Blessing; 1995'
_exptl_crystal_colour black
_exptl_crystal_density_diffrn 1.150
_exptl_crystal_density_method 'not measured'
_exptl_crystal_description block
_exptl_crystal_F_000 2992
_exptl_crystal_size_max 0.22
_exptl_crystal_size_mid 0.18
_exptl_crystal_size_min 0.12
_refine_diff_density_max 0.886
_refine_diff_density_min -0.363
_refine_diff_density_rms 0.067
_refine_ls_extinction_method none
_refine_ls_goodness_of_fit_ref 1.062
_refine_ls_hydrogen_treatment riding
_refine_ls_matrix_type full
_refine_ls_number_parameters 423
_refine_ls_number_reflns 8179
_refine_ls_number_restraints 6
_refine_ls_restrained_S_all 1.063
_refine_ls_R_factor_all 0.0625
_refine_ls_R_factor_gt 0.0491
_refine_ls_shift/su_max 0.001
_refine_ls_shift/su_mean 0.000
_refine_ls_structure_factor_coef Fsqd
_refine_ls_weighting_details 'calc w=1/[\s^2^(Fo^2^)+(0.0696P)^2^+15.3216P] where P=(Fo^2^+2Fc^2^)/3'
_refine_ls_weighting_scheme calc
_refine_ls_wR_factor_gt 0.1302
_refine_ls_wR_factor_ref 0.1412
_reflns_number_gt 6700
_reflns_number_total 8179
_reflns_threshold_expression >2sigma(I)
_cod_data_source_file om800800g_si_002.cif
_cod_data_source_block 07135
_cod_depositor_comments
;
The following automatic conversions were performed:

'_exptl_absorpt_correction_type' value 'multi-scans' was replaced
with the value 'multi-scan' as specified in the replacement file
'src/cod-tools/trunk/data/replacement-values/replacement_values.lst'.

Automatic conversion script
Id: cif_fix_values 5376 2017-05-30 11:51:03Z andrius 
;
_cod_original_cell_volume 7969.9(13)
_cod_original_sg_symbol_H-M C2/c
_cod_database_code 4068392

loop_
_symmetry_equiv_pos_as_xyz
'x, y, z'
'-x, y, -z+1/2'
'x+1/2, y+1/2, z'
'-x+1/2, y+1/2, -z+1/2'
'-x, -y, -z'
'x, -y, z-1/2'
'-x+1/2, -y+1/2, -z'
'x+1/2, -y+1/2, z-1/2'

loop_
_atom_site_label
_atom_site_type_symbol
_atom_site_fract_x
_atom_site_fract_y
_atom_site_fract_z
_atom_site_U_iso_or_equiv
_atom_site_adp_type
_atom_site_occupancy
_atom_site_symmetry_multiplicity
_atom_site_calc_flag
_atom_site_refinement_flags
V1 V 0.101115(15) 0.48336(3) 0.31596(2) 0.02405(12) Uani 1 1 d .
P1 P 0.11416(2) 0.33704(4) 0.27195(3) 0.02805(15) Uani 1 1 d .
P2 P 0.10908(2) 0.58169(4) 0.41116(3) 0.02259(14) Uani 1 1 d .
N1 N 0.14294(8) 0.40496(13) 0.40801(10) 0.0273(4) Uani 1 1 d .
N2 N 0.02514(8) 0.48581(13) 0.26579(10) 0.0274(4) Uani 1 1 d .
N3 N 0.13898(8) 0.54691(14) 0.29218(11) 0.0302(4) Uani 1 1 d .
C1 C 0.18050(11) 0.3094(2) 0.27956(16) 0.0436(7) Uani 1 1 d .
H1 H 0.1764 0.2467 0.2615 0.052 Uiso 1 1 calc R
C2 C 0.18859(13) 0.3677(2) 0.22833(18) 0.0499(7) Uani 1 1 d .
H2A H 0.2223 0.3493 0.2304 0.075 Uiso 1 1 calc R
H2B H 0.1917 0.4305 0.2426 0.075 Uiso 1 1 calc R
H2C H 0.1569 0.3604 0.1792 0.075 Uiso 1 1 calc R
C3 C 0.22924(13) 0.3079(3) 0.35598(19) 0.0587(9) Uani 1 1 d .
H3A H 0.2629 0.2952 0.3561 0.088 Uiso 1 1 calc R
H3B H 0.2237 0.2613 0.3830 0.088 Uiso 1 1 calc R
H3C H 0.2327 0.3662 0.3784 0.088 Uiso 1 1 calc R
C4 C 0.06207(11) 0.29633(19) 0.18016(14) 0.0367(6) Uani 1 1 d .
H4 H 0.0549 0.3478 0.1472 0.044 Uiso 1 1 calc R
C5 C 0.00754(10) 0.27841(19) 0.17514(15) 0.0384(6) Uani 1 1 d .
H5A H -0.0216 0.2690 0.1248 0.058 Uiso 1 1 calc R
H5B H -0.0018 0.3298 0.1943 0.058 Uiso 1 1 calc R
H5C H 0.0111 0.2249 0.2031 0.058 Uiso 1 1 calc R
C6 C 0.07682(13) 0.2179(2) 0.14926(18) 0.0511(8) Uani 1 1 d .
H6A H 0.0464 0.2063 0.1000 0.077 Uiso 1 1 calc R
H6B H 0.0834 0.1646 0.1787 0.077 Uiso 1 1 calc R
H6C H 0.1102 0.2322 0.1491 0.077 Uiso 1 1 calc R
C7 C 0.11700(9) 0.26610(16) 0.34055(14) 0.0299(5) Uani 1 1 d .
C8 C 0.10609(10) 0.17450(17) 0.33537(16) 0.0351(6) Uani 1 1 d .
H8 H 0.0946 0.1449 0.2913 0.042 Uiso 1 1 calc R
C9 C 0.11153(11) 0.12532(17) 0.39232(17) 0.0404(6) Uani 1 1 d .
C10 C 0.10038(14) 0.02597(19) 0.3857(2) 0.0534(8) Uani 1 1 d .
H10A H 0.0728 0.0112 0.3356 0.080 Uiso 1 1 calc R
H10B H 0.0865 0.0088 0.4163 0.080 Uiso 1 1 calc R
H10C H 0.1346 -0.0065 0.4008 0.080 Uiso 1 1 calc R
C11 C 0.12850(11) 0.17104(18) 0.45554(16) 0.0395(6) Uani 1 1 d .
H11 H 0.1325 0.1389 0.4954 0.047 Uiso 1 1 calc R
C12 C 0.13976(10) 0.26160(17) 0.46292(14) 0.0346(6) Uani 1 1 d .
H12 H 0.1512 0.2902 0.5073 0.042 Uiso 1 1 calc R
C13 C 0.13449(9) 0.31197(16) 0.40535(13) 0.0287(5) Uani 1 1 d .
C14 C 0.17964(9) 0.44477(16) 0.47508(12) 0.0270(5) Uani 1 1 d .
C15 C 0.22817(10) 0.40317(18) 0.52911(13) 0.0330(5) Uani 1 1 d .
H15 H 0.2367 0.3442 0.5220 0.040 Uiso 1 1 calc R
C16 C 0.26361(10) 0.4475(2) 0.59256(14) 0.0370(6) Uani 1 1 d .
H16 H 0.2959 0.4176 0.6284 0.044 Uiso 1 1 calc R
C17 C 0.25369(10) 0.53413(19) 0.60586(13) 0.0338(6) Uani 1 1 d .
C18 C 0.29379(11) 0.5816(2) 0.67513(14) 0.0440(7) Uani 1 1 d .
H18A H 0.2820 0.6438 0.6725 0.066 Uiso 1 1 calc R
H18B H 0.3307 0.5804 0.6824 0.066 Uiso 1 1 calc R
H18C H 0.2947 0.5515 0.7153 0.066 Uiso 1 1 calc R
C19 C 0.20624(10) 0.57594(17) 0.55211(12) 0.0299(5) Uani 1 1 d .
H19 H 0.1983 0.6352 0.5595 0.036 Uiso 1 1 calc R
C20 C 0.16986(9) 0.53284(16) 0.48744(12) 0.0251(5) Uani 1 1 d .
C21 C 0.12024(10) 0.70387(16) 0.41619(13) 0.0284(5) Uani 1 1 d .
H21 H 0.1270 0.7248 0.4635 0.034 Uiso 1 1 calc R
C22 C 0.17013(11) 0.72999(17) 0.41232(14) 0.0348(6) Uani 1 1 d .
H22A H 0.1740 0.7952 0.4149 0.052 Uiso 1 1 calc R
H22B H 0.1650 0.7087 0.3670 0.052 Uiso 1 1 calc R
H22C H 0.2034 0.7029 0.4526 0.052 Uiso 1 1 calc R
C23 C 0.06777(11) 0.75027(18) 0.35686(16) 0.0403(6) Uani 1 1 d .
H23A H 0.0744 0.8147 0.3581 0.060 Uiso 1 1 calc R
H23B H 0.0375 0.7394 0.3646 0.060 Uiso 1 1 calc R
H23C H 0.0579 0.7263 0.3100 0.060 Uiso 1 1 calc R
C24 C 0.05473(10) 0.56972(16) 0.43228(13) 0.0287(5) Uani 1 1 d .
H24 H 0.0194 0.5908 0.3894 0.034 Uiso 1 1 calc R
C25 C 0.06447(12) 0.62481(19) 0.49648(15) 0.0406(6) Uani 1 1 d .
H25A H 0.0352 0.6124 0.5058 0.061 Uiso 1 1 calc R
H25B H 0.0643 0.6886 0.4860 0.061 Uiso 1 1 calc R
H25C H 0.1002 0.6088 0.5388 0.061 Uiso 1 1 calc R
C26 C 0.04752(11) 0.47048(18) 0.44307(15) 0.0359(6) Uani 1 1 d .
H26A H 0.0166 0.4635 0.4499 0.054 Uiso 1 1 calc R
H26B H 0.0813 0.4480 0.4855 0.054 Uiso 1 1 calc R
H26C H 0.0401 0.4365 0.4007 0.054 Uiso 1 1 calc R
C27 C 0.16429(11) 0.59839(18) 0.26544(14) 0.0355(6) Uani 1 1 d .
C28 C 0.12404(13) 0.6389(2) 0.19025(15) 0.0459(7) Uani 1 1 d .
C29 C 0.08143(13) 0.6976(2) 0.19445(17) 0.0499(7) Uani 1 1 d .
H29A H 0.0539 0.7194 0.1464 0.075 Uiso 1 1 calc R
H29B H 0.1002 0.7486 0.2263 0.075 Uiso 1 1 calc R
H29C H 0.0631 0.6621 0.2134 0.075 Uiso 1 1 calc R
C30 C 0.09326(13) 0.5631(2) 0.13768(15) 0.0500(7) Uani 1 1 d .
H30A H 0.0642 0.5879 0.0916 0.075 Uiso 1 1 calc R
H30B H 0.0767 0.5240 0.1570 0.075 Uiso 1 1 calc R
H30C H 0.1190 0.5284 0.1305 0.075 Uiso 1 1 calc R
C31 C 0.15052(15) 0.6973(3) 0.1593(2) 0.0673(11) Uani 1 1 d .
H31A H 0.1218 0.7210 0.1126 0.101 Uiso 1 1 calc R
H31B H 0.1765 0.6614 0.1534 0.101 Uiso 1 1 calc R
H31C H 0.1702 0.7471 0.1921 0.101 Uiso 1 1 calc R
C32 C 0.21872(12) 0.6165(2) 0.29748(15) 0.0424(6) Uani 1 1 d .
H32 H 0.2265 0.6542 0.2691 0.051 Uiso 1 1 calc R
C33 C 0.26999(11) 0.59073(19) 0.36776(15) 0.0391(6) Uani 1 1 d .
C34 C 0.30568(13) 0.5317(2) 0.3510(2) 0.0587(9) Uani 1 1 d .
H34A H 0.3112 0.5618 0.3156 0.088 Uiso 1 1 calc R
H34B H 0.2872 0.4743 0.3316 0.088 Uiso 1 1 calc R
H34C H 0.3415 0.5214 0.3952 0.088 Uiso 1 1 calc R
C35 C 0.30146(14) 0.6755(2) 0.40405(19) 0.0565(8) Uani 1 1 d .
H35A H 0.3056 0.7113 0.3698 0.085 Uiso 1 1 calc R
H35B H 0.3379 0.6600 0.4452 0.085 Uiso 1 1 calc R
H35C H 0.2812 0.7101 0.4206 0.085 Uiso 1 1 calc R
C36 C 0.25877(13) 0.5411(2) 0.42065(17) 0.0477(7) Uani 1 1 d .
H36A H 0.2393 0.5811 0.4352 0.072 Uiso 1 1 calc R
H36B H 0.2938 0.5228 0.4631 0.072 Uiso 1 1 calc R
H36C H 0.2361 0.4882 0.3971 0.072 Uiso 1 1 calc R
C1S C 0.0125(2) 0.0087(4) 0.0382(3) 0.1112(19) Uani 1 1 d DU
H1S1 H -0.0116 0.0508 0.0442 0.133 Uiso 1 1 calc R
H1S2 H 0.0483 0.0389 0.0564 0.133 Uiso 1 1 calc R
C2S C 0.0218(3) -0.0709(5) 0.0834(4) 0.138(2) Uani 1 1 d DU
H2S1 H 0.0459 -0.1135 0.0781 0.166 Uiso 1 1 calc R
H2S2 H -0.0139 -0.1010 0.0664 0.166 Uiso 1 1 calc R
C3S C 0.0483(3) -0.0468(5) 0.1621(4) 0.150(3) Uani 1 1 d DU
H3S1 H 0.0847 -0.0206 0.1799 0.225 Uiso 1 1 calc R
H3S2 H 0.0522 -0.1008 0.1897 0.225 Uiso 1 1 calc R
H3S3 H 0.0250 -0.0035 0.1674 0.225 Uiso 1 1 calc R

loop_
_atom_site_aniso_label
_atom_site_aniso_U_11
_atom_site_aniso_U_22
_atom_site_aniso_U_33
_atom_site_aniso_U_23
_atom_site_aniso_U_13
_atom_site_aniso_U_12
V1 0.0248(2) 0.0255(2) 0.0203(2) -0.00049(14) 0.01082(17) -0.00038(15)
P1 0.0223(3) 0.0304(3) 0.0313(3) -0.0054(2) 0.0142(3) -0.0011(2)
P2 0.0226(3) 0.0250(3) 0.0199(3) 0.0011(2) 0.0111(2) 0.0001(2)
N1 0.0256(10) 0.0265(10) 0.0248(10) 0.0002(8) 0.0100(8) 0.0015(8)
N2 0.0279(9) 0.0292(10) 0.0222(10) -0.0028(8) 0.0113(8) -0.0005(8)
N3 0.0342(11) 0.0317(11) 0.0258(10) -0.0052(8) 0.0166(9) -0.0023(9)
C1 0.0299(13) 0.0574(18) 0.0478(16) -0.0013(14) 0.0235(13) 0.0028(12)
C2 0.0450(16) 0.062(2) 0.0562(18) -0.0124(15) 0.0359(15) -0.0085(14)
C3 0.0360(16) 0.072(2) 0.065(2) 0.0147(18) 0.0249(16) 0.0057(15)
C4 0.0327(13) 0.0414(15) 0.0366(14) -0.0124(11) 0.0187(12) -0.0067(11)
C5 0.0275(12) 0.0450(15) 0.0379(14) -0.0069(12) 0.0141(11) -0.0047(11)
C6 0.0496(17) 0.0556(19) 0.0542(18) -0.0220(15) 0.0316(16) -0.0118(14)
C7 0.0214(11) 0.0276(12) 0.0407(14) -0.0002(10) 0.0165(10) 0.0025(9)
C8 0.0264(12) 0.0287(13) 0.0485(15) -0.0026(11) 0.0188(12) 0.0006(10)
C9 0.0280(13) 0.0280(13) 0.0608(18) 0.0031(12) 0.0205(13) 0.0024(10)
C10 0.0503(18) 0.0298(15) 0.074(2) 0.0053(14) 0.0288(17) -0.0027(13)
C11 0.0320(13) 0.0354(14) 0.0485(16) 0.0145(12) 0.0195(13) 0.0060(11)
C12 0.0297(12) 0.0341(13) 0.0367(14) 0.0054(11) 0.0154(11) 0.0041(10)
C13 0.0217(11) 0.0284(12) 0.0343(13) 0.0036(10) 0.0137(10) 0.0045(9)
C14 0.0245(11) 0.0328(12) 0.0233(11) 0.0030(9) 0.0124(9) 0.0003(9)
C15 0.0281(12) 0.0336(13) 0.0323(13) 0.0065(10) 0.0127(11) 0.0065(10)
C16 0.0242(12) 0.0504(16) 0.0293(13) 0.0096(11) 0.0095(10) 0.0061(11)
C17 0.0274(12) 0.0499(16) 0.0223(12) 0.0008(11) 0.0119(10) -0.0039(11)
C18 0.0324(14) 0.066(2) 0.0262(13) -0.0034(13) 0.0103(11) -0.0027(13)
C19 0.0290(12) 0.0370(13) 0.0240(11) -0.0010(10) 0.0141(10) -0.0018(10)
C20 0.0230(11) 0.0305(12) 0.0224(11) 0.0022(9) 0.0125(9) -0.0002(9)
C21 0.0330(12) 0.0252(11) 0.0300(12) -0.0013(9) 0.0187(11) -0.0012(9)
C22 0.0391(14) 0.0320(13) 0.0396(14) -0.0042(11) 0.0251(12) -0.0083(11)
C23 0.0435(15) 0.0308(13) 0.0491(16) 0.0094(12) 0.0261(14) 0.0062(11)
C24 0.0258(11) 0.0358(13) 0.0269(12) 0.0051(10) 0.0155(10) 0.0015(10)
C25 0.0482(16) 0.0450(16) 0.0436(15) -0.0041(12) 0.0345(14) -0.0024(12)
C26 0.0378(14) 0.0391(14) 0.0384(14) 0.0025(11) 0.0254(12) -0.0059(11)
C27 0.0370(13) 0.0410(14) 0.0361(14) -0.0132(11) 0.0246(12) -0.0122(11)
C28 0.0574(18) 0.0531(17) 0.0347(15) -0.0031(13) 0.0296(14) -0.0163(14)
C29 0.0526(18) 0.0516(18) 0.0414(16) 0.0068(14) 0.0222(15) -0.0006(14)
C30 0.0483(17) 0.067(2) 0.0305(14) -0.0038(14) 0.0180(13) -0.0034(15)
C31 0.059(2) 0.089(3) 0.056(2) 0.0219(19) 0.0320(18) -0.0123(19)
C32 0.0459(16) 0.0463(16) 0.0417(15) -0.0055(13) 0.0278(14) -0.0097(13)
C33 0.0364(14) 0.0411(15) 0.0375(14) -0.0092(12) 0.0181(12) -0.0038(11)
C34 0.0439(17) 0.068(2) 0.066(2) -0.0189(18) 0.0301(17) -0.0030(15)
C35 0.0488(18) 0.058(2) 0.064(2) -0.0215(17) 0.0302(17) -0.0190(15)
C36 0.0434(16) 0.0534(18) 0.0450(17) 0.0004(14) 0.0225(14) 0.0009(14)
C1S 0.094(4) 0.081(3) 0.128(4) -0.005(3) 0.038(4) 0.006(3)
C2S 0.135(6) 0.109(5) 0.143(5) 0.034(4) 0.055(5) 0.029(4)
C3S 0.108(5) 0.126(5) 0.148(5) 0.021(5) 0.022(5) 0.004(4)

loop_
_atom_type_symbol
_atom_type_description
_atom_type_scat_dispersion_real
_atom_type_scat_dispersion_imag
_atom_type_scat_source
C C 0.0033 0.0016 'International Tables Vol C Tables 4.2.6.8 and 6.1.1.4'
H H 0.0000 0.0000 'International Tables Vol C Tables 4.2.6.8 and 6.1.1.4'
N N 0.0061 0.0033 'International Tables Vol C Tables 4.2.6.8 and 6.1.1.4'
P P 0.1023 0.0942 'International Tables Vol C Tables 4.2.6.8 and 6.1.1.4'
V V 0.3005 0.5294 'International Tables Vol C Tables 4.2.6.8 and 6.1.1.4'

loop_
_geom_angle_atom_site_label_1
_geom_angle_atom_site_label_2
_geom_angle_atom_site_label_3
_geom_angle
_geom_angle_site_symmetry_1
N3 V1 N2 122.75(10) .
N3 V1 N1 118.46(9) .
N2 V1 N1 118.72(8) .
N3 V1 P2 97.94(7) .
N2 V1 P2 92.57(6) .
N1 V1 P2 76.40(6) .
N3 V1 P1 96.86(7) .
N2 V1 P1 99.01(6) .
N1 V1 P1 75.86(6) .
P2 V1 P1 152.19(3) .
C7 P1 C1 101.61(12) .
C7 P1 C4 111.51(12) .
C1 P1 C4 102.57(13) .
C7 P1 V1 98.12(8) .
C1 P1 V1 120.93(10) .
C4 P1 V1 120.45(9) .
C20 P2 C21 107.03(11) .
C20 P2 C24 104.58(11) .
C21 P2 C24 102.82(11) .
C20 P2 V1 98.97(8) .
C21 P2 V1 125.15(8) .
C24 P2 V1 116.24(8) .
C13 N1 C14 118.50(19) .
C13 N1 V1 121.24(15) .
C14 N1 V1 120.24(15) .
N2 N2 V1 178.0(2) 2
C27 N3 V1 173.63(19) .
C3 C1 C2 114.4(3) .
C3 C1 P1 113.6(2) .
C2 C1 P1 110.5(2) .
C3 C1 H1 105.8 .
C2 C1 H1 105.8 .
P1 C1 H1 105.8 .
C1 C2 H2A 109.5 .
C1 C2 H2B 109.5 .
H2A C2 H2B 109.5 .
C1 C2 H2C 109.5 .
H2A C2 H2C 109.5 .
H2B C2 H2C 109.5 .
C1 C3 H3A 109.5 .
C1 C3 H3B 109.5 .
H3A C3 H3B 109.5 .
C1 C3 H3C 109.5 .
H3A C3 H3C 109.5 .
H3B C3 H3C 109.5 .
C6 C4 C5 110.3(2) .
C6 C4 P1 118.8(2) .
C5 C4 P1 109.64(18) .
C6 C4 H4 105.7 .
C5 C4 H4 105.7 .
P1 C4 H4 105.7 .
C4 C5 H5A 109.5 .
C4 C5 H5B 109.5 .
H5A C5 H5B 109.5 .
C4 C5 H5C 109.5 .
H5A C5 H5C 109.5 .
H5B C5 H5C 109.5 .
C4 C6 H6A 109.5 .
C4 C6 H6B 109.5 .
H6A C6 H6B 109.5 .
C4 C6 H6C 109.5 .
H6A C6 H6C 109.5 .
H6B C6 H6C 109.5 .
C8 C7 C13 120.2(2) .
C8 C7 P1 126.7(2) .
C13 C7 P1 112.98(18) .
C9 C8 C7 122.2(3) .
C9 C8 H8 118.9 .
C7 C8 H8 118.9 .
C11 C9 C8 117.0(2) .
C11 C9 C10 121.8(3) .
C8 C9 C10 121.1(3) .
C9 C10 H10A 109.5 .
C9 C10 H10B 109.5 .
H10A C10 H10B 109.5 .
C9 C10 H10C 109.5 .
H10A C10 H10C 109.5 .
H10B C10 H10C 109.5 .
C12 C11 C9 122.5(3) .
C12 C11 H11 118.7 .
C9 C11 H11 118.7 .
C11 C12 C13 120.7(3) .
C11 C12 H12 119.6 .
C13 C12 H12 119.6 .
N1 C13 C12 123.8(2) .
N1 C13 C7 118.9(2) .
C12 C13 C7 117.2(2) .
C20 C14 C15 117.5(2) .
C20 C14 N1 119.0(2) .
C15 C14 N1 123.4(2) .
C16 C15 C14 120.5(2) .
C16 C15 H15 119.8 .
C14 C15 H15 119.8 .
C15 C16 C17 122.4(2) .
C15 C16 H16 118.8 .
C17 C16 H16 118.8 .
C19 C17 C16 117.2(2) .
C19 C17 C18 121.5(3) .
C16 C17 C18 121.3(2) .
C17 C18 H18A 109.5 .
C17 C18 H18B 109.5 .
H18A C18 H18B 109.5 .
C17 C18 H18C 109.5 .
H18A C18 H18C 109.5 .
H18B C18 H18C 109.5 .
C17 C19 C20 121.5(2) .
C17 C19 H19 119.2 .
C20 C19 H19 119.2 .
C19 C20 C14 120.8(2) .
C19 C20 P2 126.01(19) .
C14 C20 P2 113.09(17) .
C22 C21 C23 111.1(2) .
C22 C21 P2 112.77(17) .
C23 C21 P2 109.62(17) .
C22 C21 H21 107.7 .
C23 C21 H21 107.7 .
P2 C21 H21 107.7 .
C21 C22 H22A 109.5 .
C21 C22 H22B 109.5 .
H22A C22 H22B 109.5 .
C21 C22 H22C 109.5 .
H22A C22 H22C 109.5 .
H22B C22 H22C 109.5 .
C21 C23 H23A 109.5 .
C21 C23 H23B 109.5 .
H23A C23 H23B 109.5 .
C21 C23 H23C 109.5 .
H23A C23 H23C 109.5 .
H23B C23 H23C 109.5 .
C25 C24 C26 110.7(2) .
C25 C24 P2 114.38(18) .
C26 C24 P2 109.37(17) .
C25 C24 H24 107.4 .
C26 C24 H24 107.4 .
P2 C24 H24 107.4 .
C24 C25 H25A 109.5 .
C24 C25 H25B 109.5 .
H25A C25 H25B 109.5 .
C24 C25 H25C 109.5 .
H25A C25 H25C 109.5 .
H25B C25 H25C 109.5 .
C24 C26 H26A 109.5 .
C24 C26 H26B 109.5 .
H26A C26 H26B 109.5 .
C24 C26 H26C 109.5 .
H26A C26 H26C 109.5 .
H26B C26 H26C 109.5 .
C32 C27 N3 127.4(3) .
C32 C27 C28 118.5(2) .
N3 C27 C28 114.1(2) .
C30 C28 C31 108.2(3) .
C30 C28 C29 108.1(3) .
C31 C28 C29 107.1(3) .
C30 C28 C27 108.8(2) .
C31 C28 C27 115.6(3) .
C29 C28 C27 108.8(2) .
C28 C29 H29A 109.5 .
C28 C29 H29B 109.5 .
H29A C29 H29B 109.5 .
C28 C29 H29C 109.5 .
H29A C29 H29C 109.5 .
H29B C29 H29C 109.5 .
C28 C30 H30A 109.5 .
C28 C30 H30B 109.5 .
H30A C30 H30B 109.5 .
C28 C30 H30C 109.5 .
H30A C30 H30C 109.5 .
H30B C30 H30C 109.5 .
C28 C31 H31A 109.5 .
C28 C31 H31B 109.5 .
H31A C31 H31B 109.5 .
C28 C31 H31C 109.5 .
H31A C31 H31C 109.5 .
H31B C31 H31C 109.5 .
C27 C32 C33 135.0(3) .
C27 C32 H32 112.5 .
C33 C32 H32 112.5 .
C32 C33 C35 108.0(3) .
C32 C33 C34 108.1(2) .
C35 C33 C34 108.8(3) .
C32 C33 C36 114.4(2) .
C35 C33 C36 107.9(2) .
C34 C33 C36 109.5(3) .
C33 C34 H34A 109.5 .
C33 C34 H34B 109.5 .
H34A C34 H34B 109.5 .
C33 C34 H34C 109.5 .
H34A C34 H34C 109.5 .
H34B C34 H34C 109.5 .
C33 C35 H35A 109.5 .
C33 C35 H35B 109.5 .
H35A C35 H35B 109.5 .
C33 C35 H35C 109.5 .
H35A C35 H35C 109.5 .
H35B C35 H35C 109.5 .
C33 C36 H36A 109.5 .
C33 C36 H36B 109.5 .
H36A C36 H36B 109.5 .
C33 C36 H36C 109.5 .
H36A C36 H36C 109.5 .
H36B C36 H36C 109.5 .
C1S C1S C2S 115.6(6) 5
C1S C1S H1S1 108.4 5
C2S C1S H1S1 108.4 .
C1S C1S H1S2 108.4 5
C2S C1S H1S2 108.4 .
H1S1 C1S H1S2 107.5 .
C1S C2S C3S 112.0(6) .
C1S C2S H2S1 109.2 .
C3S C2S H2S1 109.2 .
C1S C2S H2S2 109.2 .
C3S C2S H2S2 109.2 .
H2S1 C2S H2S2 107.9 .
C2S C3S H3S1 109.5 .
C2S C3S H3S2 109.5 .
H3S1 C3S H3S2 109.5 .
C2S C3S H3S3 109.5 .
H3S1 C3S H3S3 109.5 .
H3S2 C3S H3S3 109.5 .

loop_
_geom_bond_atom_site_label_1
_geom_bond_atom_site_label_2
_geom_bond_distance
_geom_bond_site_symmetry_2
V1 N3 1.717(2) .
V1 N2 1.845(2) .
V1 N1 2.081(2) .
V1 P2 2.4661(7) .
V1 P1 2.4987(7) .
P1 C7 1.809(3) .
P1 C1 1.862(3) .
P1 C4 1.863(3) .
P2 C20 1.810(2) .
P2 C21 1.848(2) .
P2 C24 1.852(2) .
N1 C13 1.407(3) .
N1 C14 1.410(3) .
N2 N2 1.222(4) 2
N3 C27 1.383(3) .
C1 C3 1.511(4) .
C1 C2 1.535(4) .
C1 H1 1.0000 .
C2 H2A 0.9800 .
C2 H2B 0.9800 .
C2 H2C 0.9800 .
C3 H3A 0.9800 .
C3 H3B 0.9800 .
C3 H3C 0.9800 .
C4 C6 1.523(4) .
C4 C5 1.528(3) .
C4 H4 1.0000 .
C5 H5A 0.9800 .
C5 H5B 0.9800 .
C5 H5C 0.9800 .
C6 H6A 0.9800 .
C6 H6B 0.9800 .
C6 H6C 0.9800 .
C7 C8 1.396(3) .
C7 C13 1.411(4) .
C8 C9 1.387(4) .
C8 H8 0.9500 .
C9 C11 1.385(4) .
C9 C10 1.510(4) .
C10 H10A 0.9800 .
C10 H10B 0.9800 .
C10 H10C 0.9800 .
C11 C12 1.382(4) .
C11 H11 0.9500 .
C12 C13 1.410(4) .
C12 H12 0.9500 .
C14 C20 1.402(3) .
C14 C15 1.406(3) .
C15 C16 1.383(4) .
C15 H15 0.9500 .
C16 C17 1.390(4) .
C16 H16 0.9500 .
C17 C19 1.389(3) .
C17 C18 1.512(4) .
C18 H18A 0.9800 .
C18 H18B 0.9800 .
C18 H18C 0.9800 .
C19 C20 1.396(3) .
C19 H19 0.9500 .
C21 C22 1.525(3) .
C21 C23 1.536(4) .
C21 H21 1.0000 .
C22 H22A 0.9800 .
C22 H22B 0.9800 .
C22 H22C 0.9800 .
C23 H23A 0.9800 .
C23 H23B 0.9800 .
C23 H23C 0.9800 .
C24 C25 1.526(4) .
C24 C26 1.534(3) .
C24 H24 1.0000 .
C25 H25A 0.9800 .
C25 H25B 0.9800 .
C25 H25C 0.9800 .
C26 H26A 0.9800 .
C26 H26B 0.9800 .
C26 H26C 0.9800 .
C27 C32 1.353(4) .
C27 C28 1.551(4) .
C28 C30 1.522(4) .
C28 C31 1.532(4) .
C28 C29 1.545(5) .
C29 H29A 0.9800 .
C29 H29B 0.9800 .
C29 H29C 0.9800 .
C30 H30A 0.9800 .
C30 H30B 0.9800 .
C30 H30C 0.9800 .
C31 H31A 0.9800 .
C31 H31B 0.9800 .
C31 H31C 0.9800 .
C32 C33 1.511(4) .
C32 H32 0.9500 .
C33 C35 1.514(4) .
C33 C34 1.534(4) .
C33 C36 1.549(4) .
C34 H34A 0.9800 .
C34 H34B 0.9800 .
C34 H34C 0.9800 .
C35 H35A 0.9800 .
C35 H35B 0.9800 .
C35 H35C 0.9800 .
C36 H36A 0.9800 .
C36 H36B 0.9800 .
C36 H36C 0.9800 .
C1S C1S 1.459(10) 5
C1S C2S 1.481(7) .
C1S H1S1 0.9900 .
C1S H1S2 0.9900 .
C2S C3S 1.518(9) .
C2S H2S1 0.9900 .
C2S H2S2 0.9900 .
C3S H3S1 0.9800 .
C3S H3S2 0.9800 .
C3S H3S3 0.9800 .

loop_
_geom_torsion_atom_site_label_1
_geom_torsion_atom_site_label_2
_geom_torsion_atom_site_label_3
_geom_torsion_atom_site_label_4
_geom_torsion
_geom_torsion_site_symmetry_1
_geom_torsion_site_symmetry_4
N3 V1 P1 C7 144.86(10) . .
N2 V1 P1 C7 -90.34(10) . .
N1 V1 P1 C7 27.17(9) . .
P2 V1 P1 C7 23.12(10) . .
N3 V1 P1 C1 36.05(13) . .
N2 V1 P1 C1 160.85(13) . .
N1 V1 P1 C1 -81.64(13) . .
P2 V1 P1 C1 -85.69(13) . .
N3 V1 P1 C4 -94.24(12) . .
N2 V1 P1 C4 30.57(12) . .
N1 V1 P1 C4 148.07(12) . .
P2 V1 P1 C4 144.03(11) . .
N3 V1 P2 C20 -91.85(10) . .
N2 V1 P2 C20 144.57(10) . .
N1 V1 P2 C20 25.62(9) . .
P1 V1 P2 C20 29.65(10) . .
N3 V1 P2 C21 26.42(12) . .
N2 V1 P2 C21 -97.15(12) . .
N1 V1 P2 C21 143.90(11) . .
P1 V1 P2 C21 147.93(10) . .
N3 V1 P2 C24 156.93(11) . .
N2 V1 P2 C24 33.35(11) . .
N1 V1 P2 C24 -85.60(10) . .
P1 V1 P2 C24 -81.57(10) . .
N3 V1 N1 C13 -122.98(18) . .
N2 V1 N1 C13 59.9(2) . .
P2 V1 N1 C13 145.28(18) . .
P1 V1 N1 C13 -32.78(16) . .
N3 V1 N1 C14 58.51(19) . .
N2 V1 N1 C14 -118.65(17) . .
P2 V1 N1 C14 -33.24(16) . .
P1 V1 N1 C14 148.70(17) . .
N3 V1 N2 N2 -172(5) . 2
N1 V1 N2 N2 5(5) . 2
P2 V1 N2 N2 -71(5) . 2
P1 V1 N2 N2 84(5) . 2
N2 V1 N3 C27 -23.0(18) . .
N1 V1 N3 C27 160.0(17) . .
P2 V1 N3 C27 -121.3(17) . .
P1 V1 N3 C27 82.4(17) . .
C7 P1 C1 C3 -46.1(3) . .
C4 P1 C1 C3 -161.6(2) . .
V1 P1 C1 C3 60.8(3) . .
C7 P1 C1 C2 -176.3(2) . .
C4 P1 C1 C2 68.2(2) . .
V1 P1 C1 C2 -69.4(2) . .
C7 P1 C4 C6 -78.8(2) . .
C1 P1 C4 C6 29.2(3) . .
V1 P1 C4 C6 167.11(19) . .
C7 P1 C4 C5 49.2(2) . .
C1 P1 C4 C5 157.2(2) . .
V1 P1 C4 C5 -64.9(2) . .
C1 P1 C7 C8 -78.4(2) . .
C4 P1 C7 C8 30.2(2) . .
V1 P1 C7 C8 157.6(2) . .
C1 P1 C7 C13 98.87(19) . .
C4 P1 C7 C13 -152.48(17) . .
V1 P1 C7 C13 -25.14(17) . .
C13 C7 C8 C9 0.3(4) . .
P1 C7 C8 C9 177.44(19) . .
C7 C8 C9 C11 -0.1(4) . .
C7 C8 C9 C10 -179.0(2) . .
C8 C9 C11 C12 0.0(4) . .
C10 C9 C11 C12 178.9(3) . .
C9 C11 C12 C13 -0.2(4) . .
C14 N1 C13 C12 28.2(3) . .
V1 N1 C13 C12 -150.31(19) . .
C14 N1 C13 C7 -155.1(2) . .
V1 N1 C13 C7 26.3(3) . .
C11 C12 C13 N1 177.1(2) . .
C11 C12 C13 C7 0.4(4) . .
C8 C7 C13 N1 -177.4(2) . .
P1 C7 C13 N1 5.2(3) . .
C8 C7 C13 C12 -0.5(3) . .
P1 C7 C13 C12 -177.98(17) . .
C13 N1 C14 C20 -148.8(2) . .
V1 N1 C14 C20 29.8(3) . .
C13 N1 C14 C15 36.0(3) . .
V1 N1 C14 C15 -145.5(2) . .
C20 C14 C15 C16 1.9(4) . .
N1 C14 C15 C16 177.2(2) . .
C14 C15 C16 C17 -0.6(4) . .
C15 C16 C17 C19 -0.4(4) . .
C15 C16 C17 C18 -178.7(2) . .
C16 C17 C19 C20 0.2(4) . .
C18 C17 C19 C20 178.4(2) . .
C17 C19 C20 C14 1.1(4) . .
C17 C19 C20 P2 -175.99(19) . .
C15 C14 C20 C19 -2.1(3) . .
N1 C14 C20 C19 -177.7(2) . .
C15 C14 C20 P2 175.36(18) . .
N1 C14 C20 P2 -0.2(3) . .
C21 P2 C20 C19 24.9(2) . .
C24 P2 C20 C19 -83.7(2) . .
V1 P2 C20 C19 156.07(19) . .
C21 P2 C20 C14 -152.38(17) . .
C24 P2 C20 C14 98.99(18) . .
V1 P2 C20 C14 -21.24(17) . .
C20 P2 C21 C22 61.0(2) . .
C24 P2 C21 C22 170.89(18) . .
V1 P2 C21 C22 -53.5(2) . .
C20 P2 C21 C23 -174.65(17) . .
C24 P2 C21 C23 -64.80(19) . .
V1 P2 C21 C23 70.82(19) . .
C20 P2 C24 C25 66.1(2) . .
C21 P2 C24 C25 -45.6(2) . .
V1 P2 C24 C25 174.06(16) . .
C20 P2 C24 C26 -58.66(19) . .
C21 P2 C24 C26 -170.34(17) . .
V1 P2 C24 C26 49.28(19) . .
V1 N3 C27 C32 -167.7(16) . .
V1 N3 C27 C28 12.5(18) . .
C32 C27 C28 C30 121.4(3) . .
N3 C27 C28 C30 -58.9(3) . .
C32 C27 C28 C31 -0.5(4) . .
N3 C27 C28 C31 179.2(3) . .
C32 C27 C28 C29 -121.0(3) . .
N3 C27 C28 C29 58.7(3) . .
N3 C27 C32 C33 0.8(5) . .
C28 C27 C32 C33 -179.4(3) . .
C27 C32 C33 C35 -128.8(4) . .
C27 C32 C33 C34 113.6(4) . .
C27 C32 C33 C36 -8.6(5) . .
C1S C1S C2S C3S 179.5(7) 5 .
